data_2223488
loop_
_publ_author_name
'Koch, Pierre'
'Schollmeyer, Dieter'
'Laufer, Stefan'

_publ_section_title
;
 2-(4-Fluorophenyl)-3-(4-pyridyl)pyrido[2,3-<i>b</i>]pyrazine
;
_journal_coeditor_code NC2158
_journal_issue 10
_journal_name_full 'Acta Crystallographica Section E'
_journal_page_first o2512
_journal_paper_doi 10.1107/S1600536809037295
_journal_volume 65
_journal_year 2009
_chemical_formula_iupac 'C18 H11 F N4'
_chemical_formula_moiety 'C18 H11 F N4'
_chemical_formula_sum 'C18 H11 F N4'
_chemical_formula_weight 302.31
_chemical_name_systematic
;
2-(4-Fluorophenyl)-3-(4-pyridyl)pyrido[2,3-<i>b</i>]pyrazine
;
_space_group_IT_number 14
_symmetry_cell_setting monoclinic
_symmetry_space_group_name_Hall '-P 2ybc'
_symmetry_space_group_name_H-M 'P 1 21/c 1'
_atom_sites_solution_hydrogens geom
_atom_sites_solution_primary direct
_atom_sites_solution_secondary difmap
_audit_creation_method SHELXL-97
_cell_angle_alpha 90.00
_cell_angle_beta 91.80(3)
_cell_angle_gamma 90.00
_cell_formula_units_Z 4
_cell_length_a 17.222(9)
_cell_length_b 11.2199(12)
_cell_length_c 7.329(4)
_cell_measurement_reflns_used 25
_cell_measurement_temperature 193(2)
_cell_measurement_theta_max 50
_cell_measurement_theta_min 35
_cell_volume 1415.5(11)
_computing_cell_refinement '<i>CAD-4 Software</i> (Enraf--Nonius, 1989)'
_computing_data_collection '<i>CAD-4 Software</i> (Enraf--Nonius, 1989)'
_computing_data_reduction 'CORINC (Dr\"ager & Gattow, 1971)'
_computing_molecular_graphics 'PLATON (Spek, 2009)'
_computing_publication_material 'PLATON (Spek, 2009)'
_computing_structure_refinement 'SHELXL97 (Sheldrick, 2008)'
_computing_structure_solution 'SIR97 (Altomare et al., 1999)'
_diffrn_ambient_temperature 193(2)
_diffrn_measured_fraction_theta_full 0.997
_diffrn_measured_fraction_theta_max 0.997
_diffrn_measurement_device '\k-geometry diffractometer'
_diffrn_measurement_device_type 'Enraf--Nonius CAD-4'
_diffrn_measurement_method \w/2\q
_diffrn_radiation_monochromator graphite
_diffrn_radiation_type CuK\a
_diffrn_radiation_wavelength 1.54178
_diffrn_reflns_av_R_equivalents 0.0293
_diffrn_reflns_av_sigmaI/netI 0.0220
_diffrn_reflns_limit_h_max 20
_diffrn_reflns_limit_h_min 0
_diffrn_reflns_limit_k_max 13
_diffrn_reflns_limit_k_min 0
_diffrn_reflns_limit_l_max 8
_diffrn_reflns_limit_l_min -8
_diffrn_reflns_number 2766
_diffrn_reflns_theta_full 70.05
_diffrn_reflns_theta_max 70.05
_diffrn_reflns_theta_min 2.57
_diffrn_standards_decay_% 2
_diffrn_standards_interval_time 60
_diffrn_standards_number 3
_exptl_absorpt_coefficient_mu 0.796
_exptl_absorpt_correction_T_max 0.949
_exptl_absorpt_correction_T_min 0.675
_exptl_absorpt_correction_type numerical
_exptl_absorpt_process_details '(CORINC; Dr\"ager & Gattow, 1971)'
_exptl_crystal_colour yellow
_exptl_crystal_density_diffrn 1.419
_exptl_crystal_density_method 'not measured'
_exptl_crystal_description plate
_exptl_crystal_F_000 624
_exptl_crystal_size_max 0.64
_exptl_crystal_size_mid 0.51
_exptl_crystal_size_min 0.06
_refine_diff_density_max 0.222
_refine_diff_density_min -0.241
_refine_ls_extinction_coef 0.0012(4)
_refine_ls_extinction_expression Fc^*^=kFc[1+0.001xFc^2^\l^3^/sin(2\q)]^-1/4^
_refine_ls_extinction_method 'SHELXL97 (Sheldrick, 2008)'
_refine_ls_goodness_of_fit_ref 1.066
_refine_ls_hydrogen_treatment constr
_refine_ls_matrix_type full
_refine_ls_number_parameters 209
_refine_ls_number_reflns 2677
_refine_ls_number_restraints 0
_refine_ls_restrained_S_all 1.066
_refine_ls_R_factor_all 0.0539
_refine_ls_R_factor_gt 0.0457
_refine_ls_shift/su_max 0.000
_refine_ls_shift/su_mean 0.000
_refine_ls_structure_factor_coef Fsqd
_refine_ls_weighting_details 'calc w=1/[\s^2^(Fo^2^)+(0.0797P)^2^+0.3717P] where P=(Fo^2^+2Fc^2^)/3'
_refine_ls_weighting_scheme calc
_refine_ls_wR_factor_obs 0.1266
_refine_ls_wR_factor_ref 0.1336
_reflns_number_gt 2309
_reflns_number_total 2677
_reflns_threshold_expression I>2\s(I)
_cod_data_source_file nc2158.cif
_cod_data_source_block I
_cod_original_cell_volume 1415.4(10)
_cod_original_sg_symbol_H-M 'P 21/c'
_cod_database_code 2223488
_cod_database_fobs_code 2223488

loop_
_symmetry_equiv_pos_as_xyz
'x, y, z'
'-x, y+1/2, -z+1/2'
'-x, -y, -z'
'x, -y-1/2, z-1/2'

loop_
_atom_site_type_symbol
_atom_site_label
_atom_site_fract_x
_atom_site_fract_y
_atom_site_fract_z
_atom_site_U_iso_or_equiv
_atom_site_adp_type
_atom_site_calc_flag
_atom_site_refinement_flags
_atom_site_occupancy
_atom_site_disorder_assembly
_atom_site_disorder_group
C C1 0.30818(9) 0.56244(13) 0.5692(2) 0.0294(4) Uani d . 1 . .
N N2 0.37936(8) 0.58947(12) 0.62301(19) 0.0323(3) Uani d . 1 . .
C C3 0.39843(9) 0.70720(14) 0.6323(2) 0.0317(4) Uani d . 1 . .
N N4 0.47243(8) 0.73360(13) 0.6904(2) 0.0386(4) Uani d . 1 . .
C C5 0.48914(10) 0.84780(17) 0.7036(2) 0.0419(4) Uani d . 1 . .
H H5 0.5405 0.8683 0.7432 0.050 Uiso calc R 1 . .
C C6 0.43761(11) 0.94200(16) 0.6641(2) 0.0409(4) Uani d . 1 . .
H H6 0.4539 1.0223 0.6795 0.049 Uiso calc R 1 . .
C C7 0.36428(10) 0.91673(14) 0.6039(2) 0.0362(4) Uani d . 1 . .
H H7 0.3283 0.9786 0.5750 0.043 Uiso calc R 1 . .
C C8 0.34280(9) 0.79530(14) 0.5851(2) 0.0307(4) Uani d . 1 . .
N N9 0.27022(8) 0.76613(11) 0.52296(18) 0.0312(3) Uani d . 1 . .
C C10 0.25245(9) 0.65216(13) 0.5120(2) 0.0291(3) Uani d . 1 . .
C C11 0.28858(9) 0.43306(14) 0.5734(2) 0.0315(4) Uani d . 1 . .
C C12 0.22105(10) 0.39077(15) 0.6474(2) 0.0386(4) Uani d . 1 . .
H H12 0.1837 0.4445 0.6930 0.046 Uiso calc R 1 . .
C C13 0.20869(11) 0.26876(16) 0.6541(3) 0.0420(4) Uani d . 1 . .
H H13 0.1619 0.2412 0.7048 0.050 Uiso calc R 1 . .
N N14 0.25842(9) 0.18762(13) 0.5938(2) 0.0435(4) Uani d . 1 . .
C C15 0.32369(11) 0.22990(15) 0.5235(2) 0.0402(4) Uani d . 1 . .
H H15 0.3602 0.1741 0.4801 0.048 Uiso calc R 1 . .
C C16 0.34126(10) 0.34977(14) 0.5101(2) 0.0344(4) Uani d . 1 . .
H H16 0.3885 0.3749 0.4585 0.041 Uiso calc R 1 . .
C C17 0.17368(9) 0.62393(13) 0.4370(2) 0.0293(3) Uani d . 1 . .
C C18 0.16111(9) 0.53902(13) 0.3005(2) 0.0333(4) Uani d . 1 . .
H H18 0.2036 0.4945 0.2571 0.040 Uiso calc R 1 . .
C C19 0.08724(10) 0.51921(15) 0.2280(3) 0.0398(4) Uani d . 1 . .
H H19 0.0786 0.4614 0.1348 0.048 Uiso calc R 1 . .
C C20 0.02664(10) 0.58435(16) 0.2928(3) 0.0410(4) Uani d . 1 . .
C C21 0.03648(10) 0.66822(17) 0.4283(3) 0.0446(4) Uani d . 1 . .
H H21 -0.0066 0.7112 0.4724 0.054 Uiso calc R 1 . .
C C22 0.11058(10) 0.68841(15) 0.4987(2) 0.0379(4) Uani d . 1 . .
H H22 0.1187 0.7472 0.5906 0.046 Uiso calc R 1 . .
F F23 -0.04531(7) 0.56622(13) 0.21986(18) 0.0642(4) Uani d . 1 . .

loop_
_atom_site_aniso_label
_atom_site_aniso_U_11
_atom_site_aniso_U_22
_atom_site_aniso_U_33
_atom_site_aniso_U_12
_atom_site_aniso_U_13
_atom_site_aniso_U_23
C1 0.0316(8) 0.0300(8) 0.0268(8) 0.0022(6) 0.0028(6) 0.0011(6)
N2 0.0312(7) 0.0329(7) 0.0329(7) 0.0013(5) 0.0011(5) 0.0018(5)
C3 0.0319(8) 0.0350(8) 0.0283(8) -0.0016(6) 0.0036(6) -0.0013(6)
N4 0.0326(7) 0.0447(8) 0.0384(8) -0.0024(6) -0.0008(6) -0.0001(6)
C5 0.0346(9) 0.0514(10) 0.0397(10) -0.0121(7) 0.0005(7) -0.0046(8)
C6 0.0436(10) 0.0399(9) 0.0396(10) -0.0126(7) 0.0097(8) -0.0075(7)
C7 0.0384(9) 0.0304(8) 0.0403(10) -0.0025(6) 0.0081(7) -0.0029(7)
C8 0.0312(8) 0.0312(8) 0.0299(8) -0.0019(6) 0.0055(6) -0.0026(6)
N9 0.0317(7) 0.0280(7) 0.0342(7) 0.0007(5) 0.0031(5) -0.0007(5)
C10 0.0311(8) 0.0279(7) 0.0284(8) 0.0009(6) 0.0040(6) 0.0000(6)
C11 0.0338(8) 0.0305(8) 0.0298(8) 0.0012(6) -0.0030(6) 0.0046(6)
C12 0.0367(9) 0.0374(9) 0.0418(10) 0.0034(7) 0.0020(7) 0.0084(7)
C13 0.0401(9) 0.0421(9) 0.0435(10) -0.0070(7) -0.0002(7) 0.0115(8)
N14 0.0523(9) 0.0337(7) 0.0443(9) -0.0024(6) -0.0008(7) 0.0060(6)
C15 0.0499(10) 0.0308(8) 0.0399(10) 0.0044(7) 0.0016(8) 0.0018(7)
C16 0.0366(8) 0.0330(8) 0.0334(9) 0.0014(6) -0.0008(6) 0.0029(6)
C17 0.0312(8) 0.0257(7) 0.0311(8) 0.0005(6) 0.0016(6) 0.0029(6)
C18 0.0365(8) 0.0282(7) 0.0352(9) 0.0005(6) 0.0013(7) 0.0009(6)
C19 0.0453(10) 0.0345(8) 0.0394(10) -0.0070(7) -0.0033(7) -0.0014(7)
C20 0.0295(8) 0.0503(10) 0.0431(10) -0.0074(7) -0.0027(7) 0.0052(8)
C21 0.0329(9) 0.0533(10) 0.0480(11) 0.0059(7) 0.0050(8) -0.0022(8)
C22 0.0358(9) 0.0388(9) 0.0393(10) 0.0027(7) 0.0016(7) -0.0060(7)
F23 0.0348(6) 0.0915(10) 0.0656(8) -0.0096(6) -0.0107(5) -0.0054(7)

loop_
_atom_type_symbol
_atom_type_description
_atom_type_scat_dispersion_real
_atom_type_scat_dispersion_imag
_atom_type_scat_source
C C 0.0181 0.0091 'International Tables Vol C Tables 4.2.6.8 and 6.1.1.4'
H H 0.0000 0.0000 'International Tables Vol C Tables 4.2.6.8 and 6.1.1.4'
F F 0.0727 0.0534 'International Tables Vol C Tables 4.2.6.8 and 6.1.1.4'
N N 0.0311 0.0180 'International Tables Vol C Tables 4.2.6.8 and 6.1.1.4'

loop_
_geom_angle_atom_site_label_1
_geom_angle_atom_site_label_2
_geom_angle_atom_site_label_3
_geom_angle_site_symmetry_1
_geom_angle_site_symmetry_3
_geom_angle
_geom_angle_publ_flag
N2 C1 C10 . . 122.18(14) ?
N2 C1 C11 . . 115.41(13) ?
C10 C1 C11 . . 122.41(14) ?
C1 N2 C3 . . 117.45(14) ?
N2 C3 N4 . . 116.60(14) ?
N2 C3 C8 . . 120.38(15) ?
N4 C3 C8 . . 123.01(15) ?
C5 N4 C3 . . 115.75(15) ?
N4 C5 C6 . . 125.61(16) ?
N4 C5 H5 . . 117.2 ?
C6 C5 H5 . . 117.2 ?
C7 C6 C5 . . 119.09(16) ?
C7 C6 H6 . . 120.5 ?
C5 C6 H6 . . 120.5 ?
C6 C7 C8 . . 118.08(16) ?
C6 C7 H7 . . 121.0 ?
C8 C7 H7 . . 121.0 ?
N9 C8 C3 . . 121.61(14) ?
N9 C8 C7 . . 119.96(14) ?
C3 C8 C7 . . 118.43(15) ?
C10 N9 C8 . . 117.69(13) ?
N9 C10 C1 . . 120.54(14) ?
N9 C10 C17 . . 116.01(13) ?
C1 C10 C17 . . 123.44(13) ?
C12 C11 C16 . . 117.74(15) ?
C12 C11 C1 . . 122.42(15) ?
C16 C11 C1 . . 119.75(15) ?
C11 C12 C13 . . 118.99(16) ?
C11 C12 H12 . . 120.5 ?
C13 C12 H12 . . 120.5 ?
N14 C13 C12 . . 124.13(17) ?
N14 C13 H13 . . 117.9 ?
C12 C13 H13 . . 117.9 ?
C13 N14 C15 . . 116.18(15) ?
N14 C15 C16 . . 124.10(17) ?
N14 C15 H15 . . 118.0 ?
C16 C15 H15 . . 118.0 ?
C15 C16 C11 . . 118.86(16) ?
C15 C16 H16 . . 120.6 ?
C11 C16 H16 . . 120.6 ?
C22 C17 C18 . . 118.88(15) ?
C22 C17 C10 . . 118.89(14) ?
C18 C17 C10 . . 122.15(14) ?
C19 C18 C17 . . 120.45(16) ?
C19 C18 H18 . . 119.8 ?
C17 C18 H18 . . 119.8 ?
C20 C19 C18 . . 118.86(16) ?
C20 C19 H19 . . 120.6 ?
C18 C19 H19 . . 120.6 ?
F23 C20 C19 . . 118.82(17) ?
F23 C20 C21 . . 118.69(17) ?
C19 C20 C21 . . 122.49(16) ?
C20 C21 C22 . . 118.28(17) ?
C20 C21 H21 . . 120.9 ?
C22 C21 H21 . . 120.9 ?
C21 C22 C17 . . 121.02(16) ?
C21 C22 H22 . . 119.5 ?
C17 C22 H22 . . 119.5 ?

loop_
_geom_bond_atom_site_label_1
_geom_bond_atom_site_label_2
_geom_bond_site_symmetry_2
_geom_bond_distance
_geom_bond_publ_flag
C1 N2 . 1.311(2) ?
C1 C10 . 1.444(2) ?
C1 C11 . 1.491(2) ?
N2 C3 . 1.362(2) ?
C3 N4 . 1.363(2) ?
C3 C8 . 1.412(2) ?
N4 C5 . 1.316(2) ?
C5 C6 . 1.404(3) ?
C5 H5 . 0.9500 ?
C6 C7 . 1.355(3) ?
C6 H6 . 0.9500 ?
C7 C8 . 1.417(2) ?
C7 H7 . 0.9500 ?
C8 N9 . 1.357(2) ?
N9 C10 . 1.3167(19) ?
C10 C17 . 1.482(2) ?
C11 C12 . 1.383(2) ?
C11 C16 . 1.392(2) ?
C12 C13 . 1.386(2) ?
C12 H12 . 0.9500 ?
C13 N14 . 1.335(2) ?
C13 H13 . 0.9500 ?
N14 C15 . 1.338(2) ?
C15 C16 . 1.383(2) ?
C15 H15 . 0.9500 ?
C16 H16 . 0.9500 ?
C17 C22 . 1.393(2) ?
C17 C18 . 1.393(2) ?
C18 C19 . 1.381(2) ?
C18 H18 . 0.9500 ?
C19 C20 . 1.371(3) ?
C19 H19 . 0.9500 ?
C20 F23 . 1.349(2) ?
C20 C21 . 1.375(3) ?
C21 C22 . 1.380(2) ?
C21 H21 . 0.9500 ?
C22 H22 . 0.9500 ?

loop_
_geom_torsion_atom_site_label_1
_geom_torsion_atom_site_label_2
_geom_torsion_atom_site_label_3
_geom_torsion_atom_site_label_4
_geom_torsion_site_symmetry_1
_geom_torsion_site_symmetry_2
_geom_torsion_site_symmetry_3
_geom_torsion_site_symmetry_4
_geom_torsion
_geom_torsion_publ_flag
C10 C1 N2 C3 . . . . 3.3(2) ?
C11 C1 N2 C3 . . . . -176.00(14) ?
C1 N2 C3 N4 . . . . 179.30(14) ?
C1 N2 C3 C8 . . . . 0.0(2) ?
N2 C3 N4 C5 . . . . -178.11(15) ?
C8 C3 N4 C5 . . . . 1.2(2) ?
C3 N4 C5 C6 . . . . 0.3(3) ?
N4 C5 C6 C7 . . . . -1.3(3) ?
C5 C6 C7 C8 . . . . 0.6(3) ?
N2 C3 C8 N9 . . . . -2.6(2) ?
N4 C3 C8 N9 . . . . 178.18(15) ?
N2 C3 C8 C7 . . . . 177.49(15) ?
N4 C3 C8 C7 . . . . -1.8(2) ?
C6 C7 C8 N9 . . . . -179.16(15) ?
C6 C7 C8 C3 . . . . 0.8(2) ?
C3 C8 N9 C10 . . . . 1.6(2) ?
C7 C8 N9 C10 . . . . -178.43(15) ?
C8 N9 C10 C1 . . . . 1.6(2) ?
C8 N9 C10 C17 . . . . -177.79(13) ?
N2 C1 C10 N9 . . . . -4.3(2) ?
C11 C1 C10 N9 . . . . 174.95(15) ?
N2 C1 C10 C17 . . . . 175.07(14) ?
C11 C1 C10 C17 . . . . -5.7(2) ?
N2 C1 C11 C12 . . . . 133.14(17) ?
C10 C1 C11 C12 . . . . -46.1(2) ?
N2 C1 C11 C16 . . . . -43.4(2) ?
C10 C1 C11 C16 . . . . 137.36(16) ?
C16 C11 C12 C13 . . . . -0.4(2) ?
C1 C11 C12 C13 . . . . -176.96(16) ?
C11 C12 C13 N14 . . . . 0.3(3) ?
C12 C13 N14 C15 . . . . 0.0(3) ?
C13 N14 C15 C16 . . . . -0.3(3) ?
N14 C15 C16 C11 . . . . 0.2(3) ?
C12 C11 C16 C15 . . . . 0.2(2) ?
C1 C11 C16 C15 . . . . 176.82(15) ?
N9 C10 C17 C22 . . . . -45.2(2) ?
C1 C10 C17 C22 . . . . 135.38(17) ?
N9 C10 C17 C18 . . . . 131.58(16) ?
C1 C10 C17 C18 . . . . -47.8(2) ?
C22 C17 C18 C19 . . . . -0.1(2) ?
C10 C17 C18 C19 . . . . -176.90(15) ?
C17 C18 C19 C20 . . . . -0.1(2) ?
C18 C19 C20 F23 . . . . 179.01(16) ?
C18 C19 C20 C21 . . . . -0.5(3) ?
F23 C20 C21 C22 . . . . -178.31(17) ?
C19 C20 C21 C22 . . . . 1.2(3) ?
C20 C21 C22 C17 . . . . -1.3(3) ?
C18 C17 C22 C21 . . . . 0.8(3) ?
C10 C17 C22 C21 . . . . 177.73(16) ?

loop_
_cod_related_entry_id
_cod_related_entry_database
_cod_related_entry_code
1 ChemSpider 24638987
